data_2237509
loop_
_publ_author_name
'Yousuf, Sammer'
'Shah, Shazia'
'Ambreen, Nida'
'Khan, Khalid M.'
'Ahmad, Shakil'

_publ_section_title
;
 5-Chloro-2-(4-methoxyphenyl)-1,3-benzothiazole
;
_journal_coeditor_code IS5237
_journal_issue 3
_journal_name_full 'Acta Crystallographica Section E'
_journal_page_first o360
_journal_paper_doi 10.1107/S1600536813001955
_journal_volume 69
_journal_year 2013
_chemical_formula_iupac 'C14 H10 Cl N O S'
_chemical_formula_moiety 'C14 H10 Cl N O S'
_chemical_formula_sum 'C14 H10 Cl N O S'
_chemical_formula_weight 275.74
_chemical_name_systematic
;
5-Chloro-2-(4-methoxyphenyl)-1,3-benzothiazole
;
_space_group_IT_number 60
_symmetry_cell_setting orthorhombic
_symmetry_space_group_name_Hall '-P 2n 2ab'
_symmetry_space_group_name_H-M 'P b c n'
_atom_sites_solution_hydrogens geom
_atom_sites_solution_primary direct
_atom_sites_solution_secondary difmap
_audit_creation_method SHELXL-97
_cell_angle_alpha 90.00
_cell_angle_beta 90.00
_cell_angle_gamma 90.00
_cell_formula_units_Z 8
_cell_length_a 29.0274(16)
_cell_length_b 14.5512(8)
_cell_length_c 5.8686(3)
_cell_measurement_reflns_used 3307
_cell_measurement_temperature 273(2)
_cell_measurement_theta_max 26.33
_cell_measurement_theta_min 2.53
_cell_volume 2478.8(2)
_computing_cell_refinement 'SAINT (Bruker, 2000)'
_computing_data_collection 'SMART (Bruker, 2000)'
_computing_data_reduction 'SAINT (Bruker, 2000)'
_computing_molecular_graphics 'SHELXTL (Sheldrick, 2008)'
_computing_publication_material
;
SHELXTL (Sheldrick, 2008), PARST (Nardelli, 1996) and PLATON
(Spek, 2009)
;
_computing_structure_refinement 'SHELXL97 (Sheldrick, 2008)'
_computing_structure_solution 'SHELXS97 (Sheldrick, 2008)'
_diffrn_ambient_temperature 273(2)
_diffrn_measured_fraction_theta_full 0.999
_diffrn_measured_fraction_theta_max 0.999
_diffrn_measurement_device_type
;
Bruker SMART APEX CCD area-detector
;
_diffrn_measurement_method '\w scan'
_diffrn_radiation_monochromator graphite
_diffrn_radiation_source 'fine-focus sealed tube'
_diffrn_radiation_type MoK\a
_diffrn_radiation_wavelength 0.71073
_diffrn_reflns_av_R_equivalents 0.0519
_diffrn_reflns_av_sigmaI/netI 0.0399
_diffrn_reflns_limit_h_max 34
_diffrn_reflns_limit_h_min -34
_diffrn_reflns_limit_k_max 17
_diffrn_reflns_limit_k_min -17
_diffrn_reflns_limit_l_max 7
_diffrn_reflns_limit_l_min -6
_diffrn_reflns_number 13397
_diffrn_reflns_theta_full 25.50
_diffrn_reflns_theta_max 25.50
_diffrn_reflns_theta_min 1.57
_exptl_absorpt_coefficient_mu 0.461
_exptl_absorpt_correction_T_max 0.9553
_exptl_absorpt_correction_T_min 0.8479
_exptl_absorpt_correction_type multi-scan
_exptl_absorpt_process_details '(SADABS; Bruker, 2000)'
_exptl_crystal_colour Colorles
_exptl_crystal_density_diffrn 1.478
_exptl_crystal_density_method 'not measured'
_exptl_crystal_description Block
_exptl_crystal_F_000 1136
_exptl_crystal_size_max 0.37
_exptl_crystal_size_mid 0.22
_exptl_crystal_size_min 0.10
_refine_diff_density_max 0.631
_refine_diff_density_min -0.370
_refine_ls_extinction_method none
_refine_ls_goodness_of_fit_ref 1.149
_refine_ls_hydrogen_treatment constr
_refine_ls_matrix_type full
_refine_ls_number_parameters 164
_refine_ls_number_reflns 2299
_refine_ls_number_restraints 0
_refine_ls_restrained_S_all 1.149
_refine_ls_R_factor_all 0.0849
_refine_ls_R_factor_gt 0.0761
_refine_ls_shift/su_max 0.000
_refine_ls_shift/su_mean 0.000
_refine_ls_structure_factor_coef Fsqd
_refine_ls_weighting_details 'calc w=1/[\s^2^(Fo^2^)+(0.0983P)^2^+3.3682P] where P=(Fo^2^+2Fc^2^)/3'
_refine_ls_weighting_scheme calc
_refine_ls_wR_factor_gt 0.2004
_refine_ls_wR_factor_ref 0.2081
_reflns_number_gt 1965
_reflns_number_total 2299
_reflns_threshold_expression I>2sigma(I)
_cod_data_source_file is5237.cif
_cod_data_source_block I
_cod_original_sg_symbol_Hall '-P 2n 2ab '
_cod_original_sg_symbol_H-M 'P b c n '
_cod_database_code 2237509
_cod_database_fobs_code 2237509

loop_
_symmetry_equiv_pos_as_xyz
'x, y, z'
'-x+1/2, -y+1/2, z+1/2'
'x+1/2, -y+1/2, -z'
'-x, y, -z+1/2'
'-x, -y, -z'
'x-1/2, y-1/2, -z-1/2'
'-x-1/2, y-1/2, z'
'x, -y, z-1/2'

loop_
_atom_site_type_symbol
_atom_site_label
_atom_site_fract_x
_atom_site_fract_y
_atom_site_fract_z
_atom_site_U_iso_or_equiv
_atom_site_adp_type
_atom_site_calc_flag
_atom_site_refinement_flags
_atom_site_occupancy
_atom_site_symmetry_multiplicity
Cl Cl1 0.04504(4) 0.17240(11) -0.0360(2) 0.0787(5) Uani d . 1 1
S S1 0.21904(4) 0.08514(7) 0.52664(16) 0.0494(4) Uani d . 1 1
O O1 0.43838(11) 0.1057(2) 0.1916(6) 0.0656(9) Uani d . 1 1
N N1 0.21907(12) 0.1613(2) 0.1301(5) 0.0437(8) Uani d . 1 1
C C1 0.16642(15) 0.1048(2) 0.4009(6) 0.0450(9) Uani d . 1 1
C C2 0.12234(17) 0.0857(3) 0.4807(7) 0.0502(10) Uani d . 1 1
H H2A 0.1179 0.0592 0.6231 0.060 Uiso calc R 1 1
C C3 0.08560(16) 0.1072(3) 0.3433(7) 0.0556(11) Uani d . 1 1
H H3A 0.0558 0.0946 0.3927 0.067 Uiso calc R 1 1
C C4 0.09246(15) 0.1475(3) 0.1304(8) 0.0530(10) Uani d . 1 1
C C5 0.13595(15) 0.1688(3) 0.0488(7) 0.0471(9) Uani d . 1 1
H H5A 0.1400 0.1968 -0.0922 0.057 Uiso calc R 1 1
C C6 0.17346(14) 0.1466(2) 0.1872(6) 0.0420(9) Uani d . 1 1
C C7 0.24620(14) 0.1318(2) 0.2888(6) 0.0409(9) Uani d . 1 1
C C8 0.29667(14) 0.1305(2) 0.2692(6) 0.0420(9) Uani d . 1 1
C C9 0.32493(16) 0.0941(3) 0.4380(7) 0.0511(10) Uani d . 1 1
H H9A 0.3118 0.0730 0.5727 0.061 Uiso calc R 1 1
C C10 0.37175(16) 0.0885(3) 0.4104(7) 0.0535(11) Uani d . 1 1
H H10A 0.3901 0.0646 0.5261 0.064 Uiso calc R 1 1
C C11 0.39169(15) 0.1187(3) 0.2077(7) 0.0487(10) Uani d . 1 1
C C12 0.36468(15) 0.1576(3) 0.0376(7) 0.0479(9) Uani d . 1 1
H H12A 0.3780 0.1795 -0.0959 0.057 Uiso calc R 1 1
C C13 0.31762(15) 0.1631(2) 0.0709(7) 0.0461(9) Uani d . 1 1
H H13A 0.2994 0.1893 -0.0421 0.055 Uiso calc R 1 1
C C14 0.46063(17) 0.1316(4) -0.0114(9) 0.0717(14) Uani d . 1 1
H H14A 0.4926 0.1149 -0.0032 0.108 Uiso calc R 1 1
H H14B 0.4580 0.1969 -0.0316 0.108 Uiso calc R 1 1
H H14C 0.4465 0.1007 -0.1379 0.108 Uiso calc R 1 1

loop_
_atom_site_aniso_label
_atom_site_aniso_U_11
_atom_site_aniso_U_22
_atom_site_aniso_U_33
_atom_site_aniso_U_12
_atom_site_aniso_U_13
_atom_site_aniso_U_23
Cl1 0.0538(7) 0.1036(11) 0.0787(9) 0.0116(7) 0.0019(6) 0.0106(7)
S1 0.0692(7) 0.0454(6) 0.0336(5) -0.0036(5) 0.0005(4) 0.0084(4)
O1 0.0598(19) 0.072(2) 0.065(2) 0.0054(15) -0.0097(16) 0.0031(16)
N1 0.058(2) 0.0384(16) 0.0347(16) -0.0028(14) 0.0022(15) 0.0019(13)
C1 0.069(3) 0.0347(18) 0.0308(18) -0.0014(17) 0.0019(18) 0.0005(14)
C2 0.068(3) 0.044(2) 0.039(2) -0.0038(19) 0.0129(19) 0.0029(16)
C3 0.066(3) 0.051(2) 0.050(2) -0.004(2) 0.020(2) -0.0059(19)
C4 0.061(3) 0.046(2) 0.052(2) 0.0044(18) 0.007(2) -0.0042(18)
C5 0.061(2) 0.0386(19) 0.042(2) 0.0006(17) 0.0043(19) -0.0007(16)
C6 0.061(2) 0.0313(16) 0.0334(18) -0.0018(16) 0.0071(17) -0.0023(14)
C7 0.064(2) 0.0315(17) 0.0269(17) -0.0024(16) 0.0010(17) -0.0002(14)
C8 0.065(2) 0.0298(16) 0.0314(18) -0.0007(15) -0.0052(17) -0.0006(14)
C9 0.072(3) 0.045(2) 0.036(2) -0.0032(19) -0.0038(19) 0.0056(16)
C10 0.071(3) 0.047(2) 0.043(2) 0.0017(19) -0.016(2) 0.0052(17)
C11 0.056(2) 0.043(2) 0.047(2) 0.0021(17) -0.0078(19) -0.0040(17)
C12 0.059(2) 0.042(2) 0.043(2) -0.0012(18) -0.0009(18) 0.0047(16)
C13 0.061(2) 0.0376(19) 0.040(2) 0.0003(17) -0.0088(18) 0.0040(15)
C14 0.055(3) 0.092(4) 0.068(3) -0.007(3) 0.001(2) 0.004(3)

loop_
_atom_type_symbol
_atom_type_description
_atom_type_scat_dispersion_real
_atom_type_scat_dispersion_imag
_atom_type_scat_source
C C 0.0033 0.0016 'International Tables Vol C Tables 4.2.6.8 and 6.1.1.4'
H H 0.0000 0.0000 'International Tables Vol C Tables 4.2.6.8 and 6.1.1.4'
N N 0.0061 0.0033 'International Tables Vol C Tables 4.2.6.8 and 6.1.1.4'
O O 0.0106 0.0060 'International Tables Vol C Tables 4.2.6.8 and 6.1.1.4'
S S 0.1246 0.1234 'International Tables Vol C Tables 4.2.6.8 and 6.1.1.4'
Cl Cl 0.1484 0.1585 'International Tables Vol C Tables 4.2.6.8 and 6.1.1.4'

loop_
_geom_angle_atom_site_label_1
_geom_angle_atom_site_label_2
_geom_angle_atom_site_label_3
_geom_angle
C1 S1 C7 89.62(18)
C11 O1 C14 118.4(4)
C7 N1 C6 110.9(3)
C2 C1 C6 121.3(4)
C2 C1 S1 129.8(3)
C6 C1 S1 109.0(3)
C3 C2 C1 118.2(4)
C3 C2 H2A 120.9
C1 C2 H2A 120.9
C2 C3 C4 120.7(4)
C2 C3 H3A 119.6
C4 C3 H3A 119.6
C5 C4 C3 122.3(4)
C5 C4 Cl1 118.9(3)
C3 C4 Cl1 118.8(3)
C4 C5 C6 117.2(4)
C4 C5 H5A 121.4
C6 C5 H5A 121.4
N1 C6 C5 124.7(3)
N1 C6 C1 114.9(4)
C5 C6 C1 120.3(4)
N1 C7 C8 123.7(3)
N1 C7 S1 115.5(3)
C8 C7 S1 120.6(3)
C9 C8 C13 117.8(4)
C9 C8 C7 122.5(4)
C13 C8 C7 119.7(3)
C10 C9 C8 121.5(4)
C10 C9 H9A 119.2
C8 C9 H9A 119.2
C9 C10 C11 119.6(4)
C9 C10 H10A 120.2
C11 C10 H10A 120.2
O1 C11 C12 124.4(4)
O1 C11 C10 115.2(4)
C12 C11 C10 120.5(4)
C13 C12 C11 118.7(4)
C13 C12 H12A 120.7
C11 C12 H12A 120.7
C12 C13 C8 121.9(4)
C12 C13 H13A 119.0
C8 C13 H13A 119.0
O1 C14 H14A 109.5
O1 C14 H14B 109.5
H14A C14 H14B 109.5
O1 C14 H14C 109.5
H14A C14 H14C 109.5
H14B C14 H14C 109.5

loop_
_geom_bond_atom_site_label_1
_geom_bond_atom_site_label_2
_geom_bond_distance
Cl1 C4 1.726(5)
S1 C1 1.720(4)
S1 C7 1.741(4)
O1 C11 1.372(5)
O1 C14 1.407(5)
N1 C7 1.293(5)
N1 C6 1.382(5)
C1 C2 1.391(6)
C1 C6 1.409(5)
C2 C3 1.373(7)
C2 H2A 0.9300
C3 C4 1.394(6)
C3 H3A 0.9300
C4 C5 1.386(6)
C5 C6 1.396(6)
C5 H5A 0.9300
C7 C8 1.470(6)
C8 C9 1.391(5)
C8 C13 1.396(5)
C9 C10 1.371(7)
C9 H9A 0.9300
C10 C11 1.394(6)
C10 H10A 0.9300
C11 C12 1.390(5)
C12 C13 1.382(6)
C12 H12A 0.9300
C13 H13A 0.9300
C14 H14A 0.9600
C14 H14B 0.9600
C14 H14C 0.9600

loop_
_geom_torsion_atom_site_label_1
_geom_torsion_atom_site_label_2
_geom_torsion_atom_site_label_3
_geom_torsion_atom_site_label_4
_geom_torsion
C7 S1 C1 C2 179.4(4)
C7 S1 C1 C6 -0.7(3)
C6 C1 C2 C3 1.2(6)
S1 C1 C2 C3 -178.9(3)
C1 C2 C3 C4 -0.4(6)
C2 C3 C4 C5 -0.9(6)
C2 C3 C4 Cl1 179.6(3)
C3 C4 C5 C6 1.3(6)
Cl1 C4 C5 C6 -179.2(3)
C7 N1 C6 C5 -178.4(3)
C7 N1 C6 C1 0.7(4)
C4 C5 C6 N1 178.6(3)
C4 C5 C6 C1 -0.4(5)
C2 C1 C6 N1 -179.9(3)
S1 C1 C6 N1 0.2(4)
C2 C1 C6 C5 -0.8(5)
S1 C1 C6 C5 179.3(3)
C6 N1 C7 C8 174.5(3)
C6 N1 C7 S1 -1.2(4)
C1 S1 C7 N1 1.1(3)
C1 S1 C7 C8 -174.8(3)
N1 C7 C8 C9 -176.7(3)
S1 C7 C8 C9 -1.1(5)
N1 C7 C8 C13 0.5(5)
S1 C7 C8 C13 176.0(3)
C13 C8 C9 C10 -1.2(6)
C7 C8 C9 C10 176.0(4)
C8 C9 C10 C11 -0.9(6)
C14 O1 C11 C12 -1.3(6)
C14 O1 C11 C10 177.8(4)
C9 C10 C11 O1 -176.6(4)
C9 C10 C11 C12 2.5(6)
O1 C11 C12 C13 177.1(4)
C10 C11 C12 C13 -1.9(6)
C11 C12 C13 C8 -0.2(6)
C9 C8 C13 C12 1.8(5)
C7 C8 C13 C12 -175.5(3)

loop_
_cod_related_entry_id
_cod_related_entry_database
_cod_related_entry_code
1 ChemSpider 29366670
